data_7234489
loop_
_publ_author_name
'Norbani Abdullah'
'Rauzah Hashim'
'Lailatun Nazirah Ozair'
'Yasameen Al-Hakem'
'Habibah Samsudin'
'Anita Marlina'
'Malinda Salim'
'Suhana Mohd. Said'
'Balamurugan Subramanian'
'Abdul Rahman Nordin'

_publ_section_title
;
 Structural, mesomorphic, photoluminescence and thermoelectric studies of
 mononuclear and polymeric complexes of copper(ii) with 2-hexyldecanoato
 and 4,4'-bipyridine ligands
;
_journal_name_full 'Journal of Materials Chemistry C'
_journal_page_first 11036
_journal_page_last 11045
_journal_paper_doi 10.1039/C5TC02273H
_journal_volume 3
_journal_year 2015
_chemical_formula_moiety 'C19 H30 Cu N O4'
_chemical_formula_sum 'C19 H30 Cu N O4'
_chemical_formula_weight 399.98
_space_group_IT_number 15
_space_group_name_Hall '-C 2yc'
_space_group_name_H-M_alt 'C 1 2/c 1'
_symmetry_cell_setting monoclinic
_symmetry_space_group_name_Hall '-C 2yc'
_symmetry_space_group_name_H-M 'C 1 2/c 1'
_atom_sites_solution_hydrogens geom
_atom_sites_solution_primary direct
_atom_sites_solution_secondary difmap
_cell_angle_alpha 90.00
_cell_angle_beta 119.457(2)
_cell_angle_gamma 90.00
_cell_formula_units_Z 8
_cell_length_a 16.873(3)
_cell_length_b 25.268(5)
_cell_length_c 10.680(2)
_cell_measurement_reflns_used 1644
_cell_measurement_temperature 100(2)
_cell_measurement_theta_max 24.53
_cell_measurement_theta_min 2.77
_cell_volume 3964.7(13)
_computing_cell_refinement 'Bruker SAINT'
_computing_data_collection 'Bruker APEX2'
_computing_data_reduction 'Bruker SAINT'
_computing_molecular_graphics 'Bruker SHELXTL'
_computing_publication_material 'Bruker SHELXTL'
_computing_structure_refinement 'SHELXL-97 (Sheldrick, 2008)'
_computing_structure_solution 'SHELXS-97 (Sheldrick, 2008)'
_diffrn_ambient_temperature 100(2)
_diffrn_measured_fraction_theta_full 0.995
_diffrn_measured_fraction_theta_max 0.995
_diffrn_measurement_device_type 'Bruker APEX-II CCD'
_diffrn_measurement_method '\f and \w scans'
_diffrn_radiation_monochromator graphite
_diffrn_radiation_source 'fine-focus sealed tube'
_diffrn_radiation_type MoK\a
_diffrn_radiation_wavelength 0.71073
_diffrn_reflns_av_R_equivalents 0.0637
_diffrn_reflns_av_sigmaI/netI 0.0774
_diffrn_reflns_limit_h_max 21
_diffrn_reflns_limit_h_min -20
_diffrn_reflns_limit_k_max 32
_diffrn_reflns_limit_k_min -32
_diffrn_reflns_limit_l_max 8
_diffrn_reflns_limit_l_min -13
_diffrn_reflns_number 13086
_diffrn_reflns_theta_full 27.50
_diffrn_reflns_theta_max 27.50
_diffrn_reflns_theta_min 1.60
_exptl_absorpt_coefficient_mu 1.123
_exptl_absorpt_correction_T_max 0.6684
_exptl_absorpt_correction_T_min 0.5927
_exptl_absorpt_correction_type multi-scan
_exptl_absorpt_process_details SADABS
_exptl_crystal_colour green
_exptl_crystal_density_diffrn 1.340
_exptl_crystal_density_method 'not measured'
_exptl_crystal_description block
_exptl_crystal_F_000 1696
_exptl_crystal_size_max 0.52
_exptl_crystal_size_mid 0.44
_exptl_crystal_size_min 0.39
_refine_diff_density_max 0.529
_refine_diff_density_min -0.838
_refine_diff_density_rms 0.095
_refine_ls_extinction_method none
_refine_ls_goodness_of_fit_ref 1.000
_refine_ls_hydrogen_treatment constr
_refine_ls_matrix_type full
_refine_ls_number_parameters 228
_refine_ls_number_reflns 4527
_refine_ls_number_restraints 0
_refine_ls_restrained_S_all 1.000
_refine_ls_R_factor_all 0.0778
_refine_ls_R_factor_gt 0.0450
_refine_ls_shift/su_max 0.001
_refine_ls_shift/su_mean 0.000
_refine_ls_structure_factor_coef Fsqd
_refine_ls_weighting_details 'calc w=1/[\s^2^(Fo^2^)+(0.0527P)^2^] where P=(Fo^2^+2Fc^2^)/3'
_refine_ls_weighting_scheme calc
_refine_ls_wR_factor_gt 0.1049
_refine_ls_wR_factor_ref 0.1207
_reflns_number_gt 3121
_reflns_number_total 4527
_reflns_threshold_expression >2sigma(I)
_cod_data_source_file J-Mater-Chem-C-2015-3-11036.cif
_cod_data_source_block a
_cod_depositor_comments
;
The following automatic conversions were performed:

data item '_geom_angle_publ_flag' value 'Y' was changed to 'y' in
accordance with the built-in table derived from the CIF Core
dictionary named 'cif_core.dic' version 2.4.5 last updated on
2014-11-21 (15 times).

data item '_geom_bond_publ_flag' value 'Y' was changed to 'y' in
accordance with the built-in table derived from the CIF Core
dictionary named 'cif_core.dic' version 2.4.5 last updated on
2014-11-21 (6 times).

data item '_symmetry_cell_setting' value 'Monoclinic' was changed to
'monoclinic' in accordance with the built-in table derived from the
CIF Core dictionary named 'cif_core.dic' version 2.4.5 last updated
on 2014-11-21.

Automatic conversion script
Id: cif_fix_values 6909 2019-04-08 15:41:33Z antanas 
;
_cod_original_cell_volume 3964.6(14)
_cod_original_sg_symbol_H-M C2/c
_cod_database_code 7234489

loop_
_symmetry_equiv_pos_as_xyz
'x, y, z'
'-x, y, -z+1/2'
'x+1/2, y+1/2, z'
'-x+1/2, y+1/2, -z+1/2'
'-x, -y, -z'
'x, -y, z-1/2'
'-x+1/2, -y+1/2, -z'
'x+1/2, -y+1/2, z-1/2'

loop_
_atom_site_label
_atom_site_type_symbol
_atom_site_fract_x
_atom_site_fract_y
_atom_site_fract_z
_atom_site_U_iso_or_equiv
_atom_site_adp_type
_atom_site_occupancy
_atom_site_symmetry_multiplicity
_atom_site_calc_flag
_atom_site_refinement_flags
_atom_site_disorder_assembly
_atom_site_disorder_group
Cu1 Cu 0.20670(2) 0.245297(13) 0.86000(4) 0.01302(12) Uani 1 1 d . . .
O1 O 0.28921(14) 0.30091(8) 0.8613(2) 0.0193(5) Uani 1 1 d . . .
O2 O 0.12894(14) 0.30247(8) 0.8663(2) 0.0183(5) Uani 1 1 d . . .
O3 O 0.29882(14) 0.19086(8) 0.8933(2) 0.0179(5) Uani 1 1 d . . .
O4 O 0.13797(14) 0.19080(8) 0.8989(2) 0.0191(5) Uani 1 1 d . . .
N1 N 0.12925(17) 0.23785(9) 0.6304(3) 0.0145(5) Uani 1 1 d . . .
C1 C 0.3447(2) 0.32379(11) 0.9775(3) 0.0170(7) Uani 1 1 d . . .
C2 C 0.3925(2) 0.37296(12) 0.9690(3) 0.0215(7) Uani 1 1 d . . .
H2A H 0.4590 0.3672 1.0265 0.026 Uiso 1 1 calc R . .
H2B H 0.3769 0.4026 1.0138 0.026 Uiso 1 1 calc R . .
C3 C 0.3695(3) 0.38938(13) 0.8177(4) 0.0321(9) Uani 1 1 d . . .
H3A H 0.3025 0.3887 0.7556 0.038 Uiso 1 1 calc R . .
H3B H 0.3953 0.3628 0.7796 0.038 Uiso 1 1 calc R . .
C4 C 0.4042(3) 0.44405(12) 0.8066(4) 0.0274(8) Uani 1 1 d . . .
H4A H 0.4708 0.4453 0.8726 0.033 Uiso 1 1 calc R . .
H4B H 0.3936 0.4488 0.7076 0.033 Uiso 1 1 calc R . .
C5 C 0.3604(2) 0.48996(12) 0.8420(4) 0.0245(8) Uani 1 1 d . . .
H5A H 0.3817 0.4899 0.9465 0.029 Uiso 1 1 calc R . .
H5B H 0.2935 0.4851 0.7907 0.029 Uiso 1 1 calc R . .
C6 C 0.3829(2) 0.54323(13) 0.7998(4) 0.0271(8) Uani 1 1 d . . .
H6A H 0.4498 0.5470 0.8470 0.033 Uiso 1 1 calc R . .
H6B H 0.3589 0.5436 0.6946 0.033 Uiso 1 1 calc R . .
C7 C 0.3440(3) 0.59044(14) 0.8405(4) 0.0363(9) Uani 1 1 d . . .
H7A H 0.2777 0.5869 0.7950 0.054 Uiso 1 1 calc R . .
H7B H 0.3591 0.6231 0.8075 0.054 Uiso 1 1 calc R . .
H7C H 0.3702 0.5916 0.9452 0.054 Uiso 1 1 calc R . .
C8 C 0.1429(2) 0.32432(11) 0.9818(3) 0.0150(6) Uani 1 1 d . . .
C9 C 0.0902(2) 0.37372(11) 0.9711(3) 0.0182(7) Uani 1 1 d . . .
H9A H 0.0891 0.3791 1.0621 0.022 Uiso 1 1 calc R . .
H9B H 0.0266 0.3699 0.8924 0.022 Uiso 1 1 calc R . .
C10 C 0.1344(2) 0.42176(12) 0.9417(3) 0.0210(7) Uani 1 1 d . . .
H10A H 0.2007 0.4211 1.0092 0.025 Uiso 1 1 calc R . .
H10B H 0.1250 0.4192 0.8428 0.025 Uiso 1 1 calc R . .
C11 C 0.0956(2) 0.47403(12) 0.9580(4) 0.0234(7) Uani 1 1 d . . .
H11A H 0.1050 0.4763 1.0569 0.028 Uiso 1 1 calc R . .
H11B H 0.0292 0.4743 0.8908 0.028 Uiso 1 1 calc R . .
C12 C 0.1379(2) 0.52298(12) 0.9292(4) 0.0245(8) Uani 1 1 d . . .
H12A H 0.2049 0.5214 0.9907 0.029 Uiso 1 1 calc R . .
H12B H 0.1238 0.5226 0.8276 0.029 Uiso 1 1 calc R . .
C13 C 0.1031(3) 0.57431(12) 0.9586(4) 0.0295(8) Uani 1 1 d . . .
H13A H 0.1183 0.5749 1.0607 0.035 Uiso 1 1 calc R . .
H13B H 0.0360 0.5753 0.8987 0.035 Uiso 1 1 calc R . .
C14 C 0.1430(3) 0.62375(13) 0.9276(4) 0.0370(9) Uani 1 1 d . . .
H14A H 0.2096 0.6228 0.9854 0.055 Uiso 1 1 calc R . .
H14B H 0.1200 0.6554 0.9523 0.055 Uiso 1 1 calc R . .
H14C H 0.1250 0.6247 0.8253 0.055 Uiso 1 1 calc R . .
C15 C 0.0410(2) 0.25034(11) 0.5615(3) 0.0166(6) Uani 1 1 d . . .
H15 H 0.0132 0.2598 0.6171 0.020 Uiso 1 1 calc R . .
C16 C -0.0124(2) 0.25029(11) 0.4125(3) 0.0164(6) Uani 1 1 d . . .
H16 H -0.0751 0.2594 0.3680 0.020 Uiso 1 1 calc R . .
C17 C 0.0271(2) 0.23681(11) 0.3298(3) 0.0152(6) Uani 1 1 d . . .
C18 C 0.1196(2) 0.22337(11) 0.4010(3) 0.0148(6) Uani 1 1 d . . .
H18 H 0.1492 0.2140 0.3481 0.018 Uiso 1 1 calc R . .
C19 C 0.1669(2) 0.22408(11) 0.5495(3) 0.0152(6) Uani 1 1 d . . .
H19 H 0.2293 0.2143 0.5970 0.018 Uiso 1 1 calc R . .

loop_
_atom_site_aniso_label
_atom_site_aniso_U_11
_atom_site_aniso_U_22
_atom_site_aniso_U_33
_atom_site_aniso_U_23
_atom_site_aniso_U_13
_atom_site_aniso_U_12
Cu1 0.0147(2) 0.01461(19) 0.00838(19) -0.00004(15) 0.00463(15) -0.00049(15)
O1 0.0218(12) 0.0201(11) 0.0134(11) -0.0005(9) 0.0066(10) -0.0043(9)
O2 0.0189(12) 0.0213(11) 0.0122(11) -0.0014(9) 0.0057(10) 0.0033(9)
O3 0.0193(12) 0.0205(11) 0.0117(11) -0.0009(9) 0.0060(10) 0.0021(9)
O4 0.0219(12) 0.0206(11) 0.0123(11) -0.0020(9) 0.0065(10) -0.0067(9)
N1 0.0188(13) 0.0164(12) 0.0092(12) -0.0023(10) 0.0077(11) -0.0020(10)
C1 0.0177(16) 0.0146(14) 0.0187(17) 0.0004(13) 0.0088(14) 0.0019(12)
C2 0.0251(18) 0.0181(15) 0.0218(18) -0.0005(13) 0.0119(15) -0.0036(13)
C3 0.055(3) 0.0218(17) 0.027(2) -0.0044(15) 0.025(2) -0.0081(17)
C4 0.041(2) 0.0206(16) 0.029(2) -0.0034(15) 0.0239(18) -0.0077(15)
C5 0.027(2) 0.0254(17) 0.0199(18) 0.0025(14) 0.0111(16) -0.0019(14)
C6 0.035(2) 0.0224(17) 0.0233(19) 0.0050(14) 0.0134(17) 0.0012(14)
C7 0.050(3) 0.0243(18) 0.034(2) 0.0072(16) 0.020(2) 0.0097(17)
C8 0.0157(16) 0.0149(14) 0.0170(16) 0.0000(12) 0.0101(14) -0.0016(12)
C9 0.0206(17) 0.0179(15) 0.0146(16) 0.0008(12) 0.0076(14) 0.0049(12)
C10 0.0263(18) 0.0181(15) 0.0217(18) 0.0018(13) 0.0141(15) 0.0040(13)
C11 0.033(2) 0.0162(15) 0.0236(18) 0.0018(13) 0.0156(17) 0.0039(13)
C12 0.030(2) 0.0185(16) 0.0257(19) 0.0004(14) 0.0147(16) 0.0021(14)
C13 0.042(2) 0.0179(16) 0.036(2) 0.0004(15) 0.0245(19) 0.0022(15)
C14 0.055(3) 0.0183(17) 0.042(2) 0.0040(16) 0.027(2) 0.0051(17)
C15 0.0179(16) 0.0217(15) 0.0118(15) -0.0010(12) 0.0086(13) -0.0005(12)
C16 0.0130(15) 0.0216(15) 0.0134(15) -0.0010(13) 0.0056(13) -0.0015(12)
C17 0.0180(16) 0.0167(14) 0.0092(15) 0.0008(12) 0.0053(13) -0.0017(12)
C18 0.0163(16) 0.0156(14) 0.0127(15) -0.0011(12) 0.0072(13) 0.0014(11)
C19 0.0168(16) 0.0165(14) 0.0114(15) 0.0002(12) 0.0062(13) 0.0003(12)

loop_
_atom_type_symbol
_atom_type_description
_atom_type_scat_dispersion_real
_atom_type_scat_dispersion_imag
_atom_type_scat_source
C C 0.0033 0.0016 'International Tables Vol C Tables 4.2.6.8 and 6.1.1.4'
H H 0.0000 0.0000 'International Tables Vol C Tables 4.2.6.8 and 6.1.1.4'
Cu Cu 0.3201 1.2651 'International Tables Vol C Tables 4.2.6.8 and 6.1.1.4'
N N 0.0061 0.0033 'International Tables Vol C Tables 4.2.6.8 and 6.1.1.4'
O O 0.0106 0.0060 'International Tables Vol C Tables 4.2.6.8 and 6.1.1.4'

loop_
_geom_angle_atom_site_label_1
_geom_angle_atom_site_label_2
_geom_angle_atom_site_label_3
_geom_angle
_geom_angle_site_symmetry_1
_geom_angle_site_symmetry_3
_geom_angle_publ_flag
O4 Cu1 O3 88.16(9) . . y
O4 Cu1 O1 169.10(8) . . y
O3 Cu1 O1 90.26(9) . . y
O4 Cu1 O2 91.97(9) . . y
O3 Cu1 O2 169.06(8) . . y
O1 Cu1 O2 87.55(9) . . y
O4 Cu1 N1 95.08(9) . . y
O3 Cu1 N1 97.35(9) . . y
O1 Cu1 N1 95.81(9) . . y
O2 Cu1 N1 93.54(9) . . y
O4 Cu1 Cu1 83.03(6) . 7_557 y
O3 Cu1 Cu1 84.81(6) . 7_557 y
O1 Cu1 Cu1 86.10(6) . 7_557 y
O2 Cu1 Cu1 84.35(6) . 7_557 y
N1 Cu1 Cu1 177.10(7) . 7_557 y
C1 O1 Cu1 120.67(19) . . ?
C8 O2 Cu1 123.01(19) . . ?
C8 O3 Cu1 122.38(19) 7_557 . ?
C1 O4 Cu1 124.63(19) 7_557 . ?
C15 N1 C19 117.3(3) . . ?
C15 N1 Cu1 119.79(19) . . ?
C19 N1 Cu1 122.8(2) . . ?
O4 C1 O1 124.9(3) 7_557 . ?
O4 C1 C2 116.7(3) 7_557 . ?
O1 C1 C2 118.4(3) . . ?
C1 C2 C3 115.1(3) . . ?
C1 C2 H2A 108.5 . . ?
C3 C2 H2A 108.5 . . ?
C1 C2 H2B 108.5 . . ?
C3 C2 H2B 108.5 . . ?
H2A C2 H2B 107.5 . . ?
C2 C3 C4 114.9(3) . . ?
C2 C3 H3A 108.5 . . ?
C4 C3 H3A 108.5 . . ?
C2 C3 H3B 108.5 . . ?
C4 C3 H3B 108.5 . . ?
H3A C3 H3B 107.5 . . ?
C5 C4 C3 114.8(3) . . ?
C5 C4 H4A 108.6 . . ?
C3 C4 H4A 108.6 . . ?
C5 C4 H4B 108.6 . . ?
C3 C4 H4B 108.6 . . ?
H4A C4 H4B 107.5 . . ?
C4 C5 C6 112.2(3) . . ?
C4 C5 H5A 109.2 . . ?
C6 C5 H5A 109.2 . . ?
C4 C5 H5B 109.2 . . ?
C6 C5 H5B 109.2 . . ?
H5A C5 H5B 107.9 . . ?
C7 C6 C5 113.7(3) . . ?
C7 C6 H6A 108.8 . . ?
C5 C6 H6A 108.8 . . ?
C7 C6 H6B 108.8 . . ?
C5 C6 H6B 108.8 . . ?
H6A C6 H6B 107.7 . . ?
C6 C7 H7A 109.5 . . ?
C6 C7 H7B 109.5 . . ?
H7A C7 H7B 109.5 . . ?
C6 C7 H7C 109.5 . . ?
H7A C7 H7C 109.5 . . ?
H7B C7 H7C 109.5 . . ?
O2 C8 O3 124.9(3) . 7_557 ?
O2 C8 C9 118.0(3) . . ?
O3 C8 C9 117.0(3) 7_557 . ?
C8 C9 C10 110.1(3) . . ?
C8 C9 H9A 109.6 . . ?
C10 C9 H9A 109.6 . . ?
C8 C9 H9B 109.6 . . ?
C10 C9 H9B 109.6 . . ?
H9A C9 H9B 108.2 . . ?
C11 C10 C9 112.6(3) . . ?
C11 C10 H10A 109.1 . . ?
C9 C10 H10A 109.1 . . ?
C11 C10 H10B 109.1 . . ?
C9 C10 H10B 109.1 . . ?
H10A C10 H10B 107.8 . . ?
C10 C11 C12 114.2(3) . . ?
C10 C11 H11A 108.7 . . ?
C12 C11 H11A 108.7 . . ?
C10 C11 H11B 108.7 . . ?
C12 C11 H11B 108.7 . . ?
H11A C11 H11B 107.6 . . ?
C13 C12 C11 112.5(3) . . ?
C13 C12 H12A 109.1 . . ?
C11 C12 H12A 109.1 . . ?
C13 C12 H12B 109.1 . . ?
C11 C12 H12B 109.1 . . ?
H12A C12 H12B 107.8 . . ?
C12 C13 C14 113.4(3) . . ?
C12 C13 H13A 108.9 . . ?
C14 C13 H13A 108.9 . . ?
C12 C13 H13B 108.9 . . ?
C14 C13 H13B 108.9 . . ?
H13A C13 H13B 107.7 . . ?
C13 C14 H14A 109.5 . . ?
C13 C14 H14B 109.5 . . ?
H14A C14 H14B 109.5 . . ?
C13 C14 H14C 109.5 . . ?
H14A C14 H14C 109.5 . . ?
H14B C14 H14C 109.5 . . ?
N1 C15 C16 123.4(3) . . ?
N1 C15 H15 118.3 . . ?
C16 C15 H15 118.3 . . ?
C17 C16 C15 119.1(3) . . ?
C17 C16 H16 120.5 . . ?
C15 C16 H16 120.5 . . ?
C16 C17 C18 118.1(3) . . ?
C16 C17 C17 120.9(3) . 2 ?
C18 C17 C17 121.0(3) . 2 ?
C19 C18 C17 118.7(3) . . ?
C19 C18 H18 120.6 . . ?
C17 C18 H18 120.6 . . ?
N1 C19 C18 123.5(3) . . ?
N1 C19 H19 118.2 . . ?
C18 C19 H19 118.2 . . ?

loop_
_geom_bond_atom_site_label_1
_geom_bond_atom_site_label_2
_geom_bond_distance
_geom_bond_site_symmetry_2
_geom_bond_publ_flag
Cu1 O4 1.971(2) . y
Cu1 O3 1.973(2) . y
Cu1 O1 1.974(2) . y
Cu1 O2 1.975(2) . y
Cu1 N1 2.146(2) . y
Cu1 Cu1 2.6145(8) 7_557 y
O1 C1 1.269(4) . ?
O2 C8 1.263(3) . ?
O3 C8 1.266(3) 7_557 ?
O4 C1 1.259(4) 7_557 ?
N1 C15 1.334(4) . ?
N1 C19 1.346(4) . ?
C1 O4 1.259(4) 7_557 ?
C1 C2 1.507(4) . ?
C2 C3 1.522(4) . ?
C2 H2A 0.9900 . ?
C2 H2B 0.9900 . ?
C3 C4 1.528(4) . ?
C3 H3A 0.9900 . ?
C3 H3B 0.9900 . ?
C4 C5 1.520(5) . ?
C4 H4A 0.9900 . ?
C4 H4B 0.9900 . ?
C5 C6 1.525(4) . ?
C5 H5A 0.9900 . ?
C5 H5B 0.9900 . ?
C6 C7 1.524(5) . ?
C6 H6A 0.9900 . ?
C6 H6B 0.9900 . ?
C7 H7A 0.9800 . ?
C7 H7B 0.9800 . ?
C7 H7C 0.9800 . ?
C8 O3 1.266(3) 7_557 ?
C8 C9 1.504(4) . ?
C9 C10 1.535(4) . ?
C9 H9A 0.9900 . ?
C9 H9B 0.9900 . ?
C10 C11 1.521(4) . ?
C10 H10A 0.9900 . ?
C10 H10B 0.9900 . ?
C11 C12 1.532(4) . ?
C11 H11A 0.9900 . ?
C11 H11B 0.9900 . ?
C12 C13 1.519(4) . ?
C12 H12A 0.9900 . ?
C12 H12B 0.9900 . ?
C13 C14 1.530(5) . ?
C13 H13A 0.9900 . ?
C13 H13B 0.9900 . ?
C14 H14A 0.9800 . ?
C14 H14B 0.9800 . ?
C14 H14C 0.9800 . ?
C15 C16 1.391(4) . ?
C15 H15 0.9500 . ?
C16 C17 1.385(4) . ?
C16 H16 0.9500 . ?
C17 C18 1.400(4) . ?
C17 C17 1.486(6) 2 ?
C18 C19 1.381(4) . ?
C18 H18 0.9500 . ?
C19 H19 0.9500 . ?
